data_1566750
loop_
_publ_author_name
'Peng, Hang'
'Qi, Jun-Chao'
'Song, Xian-Jiang'
'Xiong, Ren-Gen'
'Liao, Wei-Qiang'

_publ_section_title
;
 An Unprecedented Azobenzene-Based Organic Single-Component Ferroelectric
;
_journal_name_full 'Chemical Science'
_journal_paper_doi 10.1039/D2SC00689H
_journal_year 2022
_chemical_formula_moiety 'C12 H6 F5 N3'
_chemical_formula_sum 'C12 H6 F5 N3'
_chemical_formula_weight 287.20
_space_group_crystal_system monoclinic
_space_group_IT_number 4
_space_group_name_Hall 'P 2yb'
_space_group_name_H-M_alt 'P 1 21 1'
_atom_sites_solution_hydrogens mixed
_atom_sites_solution_primary direct
_audit_creation_date 2021-11-13
_audit_creation_method
;
Olex2 1.3
(compiled 2020.11.12 svn.r5f609507 for OlexSys, GUI svn.r6408)
;
_audit_update_record
;
2022-01-25 deposited with the CCDC.	2022-04-05 downloaded from the CCDC.
;
_cell_angle_alpha 90
_cell_angle_beta 92.008(3)
_cell_angle_gamma 90
_cell_formula_units_Z 2
_cell_length_a 3.76719(12)
_cell_length_b 6.2632(2)
_cell_length_c 24.1516(7)
_cell_measurement_reflns_used 2232
_cell_measurement_temperature 298(17)
_cell_measurement_theta_max 75.8620
_cell_measurement_theta_min 3.5740
_cell_volume 569.50(3)
_computing_cell_refinement 'CrysAlisPro 1.171.41.108a (Rigaku OD, 2021)'
_computing_data_collection 'CrysAlisPro 1.171.41.108a (Rigaku OD, 2021)'
_computing_data_reduction 'CrysAlisPro 1.171.41.108a (Rigaku OD, 2021)'
_computing_molecular_graphics 'Olex2 1.3 (Dolomanov et al., 2009)'
_computing_publication_material 'Olex2 1.3 (Dolomanov et al., 2009)'
_computing_structure_refinement 'SHELXL 2017/1 (Sheldrick, 2015)'
_computing_structure_solution 'SHELXS  (Sheldrick, 2008)'
_diffrn_ambient_environment air
_diffrn_ambient_temperature 297.96(17)
_diffrn_detector 'Hybrid Pixel Array Detector'
_diffrn_detector_area_resol_mean 10.0000
_diffrn_detector_type HyPix
_diffrn_measured_fraction_theta_full 0.985
_diffrn_measured_fraction_theta_max 0.933
_diffrn_measurement_details
;
List of Runs (angles in degrees, time in seconds):

  # Type    Start    End  Width  t~exp~   \w     \q     \k     \f   Frames
#--------------------------------------------------------------------------
  1  \w     24.00 111.00   0.50    0.80    --   45.15  72.00 -81.00  174
  2  \w     84.00 171.00   0.50    0.80    --  107.00  72.00 -81.00  174
  3  \w    131.00 157.00   0.50    0.80    --  107.00  15.00-150.00   52
  4  \w     83.00 125.00   0.50    0.80    --  107.00  15.00-150.00   84
  5  \w     38.00 105.00   0.50    0.80    --  107.00 -94.00   0.00  134
  6  \w    -21.00   4.00   0.50    0.80    --  -45.15  72.00 -81.00   50
  7  \w    -22.00  33.00   0.50    0.80    --  -45.15  19.00 -90.00  110
  8  \w    -20.00   5.00   0.50    0.80    --   45.15 -72.00 148.00   50
  9  \w     11.00  48.00   0.50    0.80    --   45.15 -72.00 148.00   74
 10  \w     42.00  85.00   0.50    0.80    --  107.00 -72.00 148.00   86
 11  \w     34.00  59.00   0.50    0.80    --  107.00 -61.00   0.00   50
 12  \w     42.00  67.00   0.50    0.80    --  107.00 -61.00-180.00   50
 13  \w    -89.00 -34.00   0.50    0.80    -- -102.00  72.00 -81.00  110
 14  \w    -62.00 -28.00   0.50    0.80    -- -102.00  61.00 -90.00   68
 15  \w    -69.00 -31.00   0.50    0.80    -- -102.00  61.00   0.00   76
 16  \w    -68.00 -29.00   0.50    0.80    -- -102.00  61.00 120.00   78
 17  \w   -151.00-126.00   0.50    0.80    -- -102.00 -72.00 148.00   50
 18  \w   -173.00-129.00   0.50    0.80    -- -102.00 -45.00-150.00   88
 19  \w   -113.00 -88.00   0.50    0.80    -- -102.00 -45.00-150.00   50
;
_diffrn_measurement_device 'four-circle diffractometer'
_diffrn_measurement_device_type 'XtaLAB Synergy R, DW system, HyPix'
_diffrn_measurement_method '\w scans'
_diffrn_orient_matrix_type 'CrysAlisPro convention (1999,Acta A55,543-557)'
_diffrn_orient_matrix_UB_11 0.0641814000
_diffrn_orient_matrix_UB_12 0.1662481000
_diffrn_orient_matrix_UB_13 0.0463100000
_diffrn_orient_matrix_UB_21 0.2850799000
_diffrn_orient_matrix_UB_22 0.1084277000
_diffrn_orient_matrix_UB_23 -0.0344727000
_diffrn_orient_matrix_UB_31 -0.2862742000
_diffrn_orient_matrix_UB_32 0.1454129000
_diffrn_orient_matrix_UB_33 -0.0272166000
_diffrn_radiation_monochromator mirror
_diffrn_radiation_probe x-ray
_diffrn_radiation_type 'Cu K\a'
_diffrn_radiation_wavelength 1.54184
_diffrn_reflns_av_R_equivalents 0.0115
_diffrn_reflns_av_unetI/netI 0.0071
_diffrn_reflns_Laue_measured_fraction_full 0.985
_diffrn_reflns_Laue_measured_fraction_max 0.933
_diffrn_reflns_limit_h_max 4
_diffrn_reflns_limit_h_min -4
_diffrn_reflns_limit_k_max 7
_diffrn_reflns_limit_k_min -4
_diffrn_reflns_limit_l_max 29
_diffrn_reflns_limit_l_min -30
_diffrn_reflns_number 2826
_diffrn_reflns_point_group_measured_fraction_full 0.741
_diffrn_reflns_point_group_measured_fraction_max 0.689
_diffrn_reflns_theta_full 67.684
_diffrn_reflns_theta_max 76.045
_diffrn_reflns_theta_min 1.830
_diffrn_source 'Rotating-anode X-ray tube'
_diffrn_source_type 'Rigaku (Cu) X-ray Source'
_exptl_absorpt_coefficient_mu 1.437
_exptl_absorpt_correction_T_max 1.00000
_exptl_absorpt_correction_T_min 0.69192
_exptl_absorpt_correction_type multi-scan
_exptl_absorpt_process_details
;
CrysAlisPro 1.171.41.108a (Rigaku Oxford Diffraction, 2021)
Empirical absorption correction using spherical harmonics,
implemented in SCALE3 ABSPACK scaling algorithm.
;
_exptl_crystal_colour yellow
_exptl_crystal_colour_primary yellow
_exptl_crystal_density_diffrn 1.675
_exptl_crystal_description block
_exptl_crystal_F_000 288
_refine_diff_density_max 0.275
_refine_diff_density_min -0.248
_refine_diff_density_rms 0.072
_refine_ls_abs_structure_details
;
 Flack x determined using 390 quotients [(I+)-(I-)]/[(I+)+(I-)]
 (Parsons, Flack and Wagner, Acta Cryst. B69 (2013) 249-259).
;
_refine_ls_abs_structure_Flack 0.35(15)
_refine_ls_extinction_method none
_refine_ls_goodness_of_fit_ref 1.124
_refine_ls_hydrogen_treatment constr
_refine_ls_matrix_type full
_refine_ls_number_parameters 182
_refine_ls_number_reflns 1645
_refine_ls_number_restraints 8
_refine_ls_restrained_S_all 1.176
_refine_ls_R_factor_all 0.0574
_refine_ls_R_factor_gt 0.0539
_refine_ls_shift/su_max 0.000
_refine_ls_shift/su_mean 0.000
_refine_ls_structure_factor_coef Fsqd
_refine_ls_weighting_details 'w=1/[\s^2^(Fo^2^)+(0.0932P)^2^+0.1617P] where P=(Fo^2^+2Fc^2^)/3'
_refine_ls_weighting_scheme calc
_refine_ls_wR_factor_gt 0.1505
_refine_ls_wR_factor_ref 0.1575
_reflns_Friedel_coverage 0.349
_reflns_Friedel_fraction_full 0.442
_reflns_Friedel_fraction_max 0.394
_reflns_number_gt 1503
_reflns_number_total 1645
_reflns_threshold_expression 'I > 2\s(I)'
_cod_data_source_file d2sc00689h2.cif
_cod_data_source_block P21
_cod_database_code 1566750
_shelx_shelxl_version_number 2017/1
_chemical_oxdiff_formula 'C H N F'
_shelx_space_group_comment
;
The symmetry employed for this shelxl refinement is uniquely defined
by the following loop, which should always be used as a source of
symmetry information in preference to the above space-group names.
They are only intended as comments.
;
_reflns_odcompleteness_completeness 98.59
_reflns_odcompleteness_iscentric 1
_reflns_odcompleteness_theta 66.97
_olex2_refinement_description
;
1. Fixed Uiso
 At 1.2 times of:
  All C(H) groups, All N(H,H) groups
2. Restrained distances
 N3-C12
 1.48 with sigma of 0.01
3. Uiso/Uaniso restraints and constraints
F1 \\sim C2: within 2A with sigma of 0.01 and sigma for terminal atoms of 0.01
within 2A
4.a Rotating group:
 N3(H3A,H3B)
4.b Aromatic/amide H refined with riding coordinates:
 C11(H11), C5(H5), C9(H9), C3(H3)
;
_olex2_submission_special_instructions 'No special instructions were received'
_oxdiff_exptl_absorpt_empirical_details
;
Empirical correction (ABSPACK) includes:
- Absorption correction using spherical harmonics
- Frame scaling
;
_oxdiff_exptl_absorpt_empirical_full_max 2.729
_oxdiff_exptl_absorpt_empirical_full_min 0.663

loop_
_space_group_symop_operation_xyz
'x, y, z'
'-x, y+1/2, -z'

loop_
_atom_site_label
_atom_site_type_symbol
_atom_site_fract_x
_atom_site_fract_y
_atom_site_fract_z
_atom_site_U_iso_or_equiv
_atom_site_adp_type
_atom_site_occupancy
_atom_site_site_symmetry_order
_atom_site_calc_flag
_atom_site_refinement_flags_posn
_atom_site_refinement_flags_adp
_atom_site_refinement_flags_occupancy
_atom_site_disorder_assembly
_atom_site_disorder_group
F3 F -0.8681(6) -0.7793(6) -0.35800(10) 0.0641(8) Uani 1 1 d . . . . .
F4 F -1.1292(6) -1.3686(6) -0.14231(9) 0.0634(8) Uani 1 1 d . . . . .
C1 C -1.0913(8) -1.0932(9) -0.32233(13) 0.0402(11) Uani 1 1 d . . . . .
C12 C -0.7426(9) -0.8548(11) -0.16660(15) 0.0500(12) Uani 1 1 d D . . . .
F5 F -0.6183(6) -0.8762(8) -0.01774(7) 0.0750(11) Uani 1 1 d . . . . .
N3 N -0.6625(8) -0.7106(6) -0.20729(10) 0.0492(9) Uani 1 1 d D . . . .
H3A H -0.821119 -0.717258 -0.233893 0.059 Uiso 1 1 d R U . . .
H3B H -0.661448 -0.583568 -0.193453 0.059 Uiso 1 1 d R U . . .
N1 N -1.0308(7) -1.1300(7) -0.22944(11) 0.0435(9) Uani 1 1 d . . . . .
F2 F -1.3865(6) -1.2643(8) -0.48184(7) 0.0777(12) Uani 1 1 d . . . . .
C11 C -0.6493(9) -0.7934(11) -0.11194(14) 0.0538(12) Uani 1 1 d . . . . .
H11 H -0.548606 -0.660472 -0.104416 0.065 Uiso 1 1 calc R U . . .
N2 N -0.9761(7) -1.0143(8) -0.27120(11) 0.0492(11) Uani 1 1 d . . . . .
C5 C -1.1250(9) -1.0126(11) -0.42115(15) 0.0533(14) Uani 1 1 d . . . . .
H5 H -1.084896 -0.918412 -0.450033 0.064 Uiso 1 1 calc R U . . .
F1 F -1.3298(8) -1.4272(6) -0.29333(10) 0.0828(11) Uani 1 1 d . U . . .
C4 C -1.2837(9) -1.2111(11) -0.42935(14) 0.0504(14) Uani 1 1 d . . . . .
C9 C -0.8724(9) -1.1256(10) -0.07872(15) 0.0511(13) Uani 1 1 d . . . . .
H9 H -0.915985 -1.216408 -0.049250 0.061 Uiso 1 1 calc R U . . .
C6 C -1.0333(9) -0.9674(10) -0.36747(16) 0.0444(11) Uani 1 1 d . . . . .
C7 C -0.9065(9) -1.0427(10) -0.17851(13) 0.0431(12) Uani 1 1 d . . . . .
C8 C -0.9693(9) -1.1803(10) -0.13245(15) 0.0479(14) Uani 1 1 d . . . . .
C2 C -1.2613(9) -1.2989(9) -0.33407(13) 0.0442(10) Uani 1 1 d . U . . .
C3 C -1.3579(9) -1.3515(10) -0.38801(13) 0.0507(11) Uani 1 1 d . . . . .
H3 H -1.471450 -1.480150 -0.396087 0.061 Uiso 1 1 calc R U . . .
C10 C -0.7107(9) -0.9336(12) -0.07057(14) 0.0556(18) Uani 1 1 d . . . . .

loop_
_atom_site_aniso_label
_atom_site_aniso_U_11
_atom_site_aniso_U_22
_atom_site_aniso_U_33
_atom_site_aniso_U_23
_atom_site_aniso_U_13
_atom_site_aniso_U_12
F3 0.0796(16) 0.053(2) 0.0599(13) 0.0063(18) 0.0030(12) -0.012(2)
F4 0.0833(17) 0.0473(18) 0.0590(13) 0.0026(18) -0.0068(13) -0.012(2)
C1 0.0345(15) 0.042(3) 0.0436(17) -0.003(2) 0.0005(13) 0.007(2)
C12 0.0420(19) 0.057(3) 0.0512(19) 0.002(3) -0.0012(15) 0.001(3)
F5 0.0895(16) 0.091(3) 0.0430(10) -0.013(2) -0.0129(10) -0.005(3)
N3 0.0728(18) 0.042(2) 0.0324(11) 0.0021(18) -0.0035(12) -0.010(2)
N1 0.0441(15) 0.039(2) 0.0472(15) 0.0014(19) -0.0005(11) 0.001(2)
F2 0.0913(16) 0.099(3) 0.0415(10) -0.014(2) -0.0104(10) -0.003(3)
C11 0.0500(18) 0.056(3) 0.0545(19) -0.015(3) -0.0028(15) -0.004(3)
N2 0.0560(17) 0.057(3) 0.0343(13) -0.003(2) -0.0029(11) 0.006(2)
C5 0.0490(19) 0.065(4) 0.0464(18) 0.007(3) 0.0048(15) 0.008(3)
F1 0.1067(19) 0.065(3) 0.0764(15) 0.008(2) 0.0001(15) -0.024(2)
C4 0.052(2) 0.059(4) 0.0398(17) -0.006(3) -0.0018(14) 0.008(3)
C9 0.059(2) 0.056(4) 0.0386(17) 0.006(3) -0.0067(15) 0.002(3)
C6 0.0413(17) 0.039(3) 0.0528(19) -0.004(3) -0.0022(15) 0.006(2)
C7 0.0452(17) 0.047(3) 0.0366(16) 0.001(2) -0.0031(13) 0.003(2)
C8 0.049(2) 0.050(4) 0.0440(18) 0.008(3) 0.0020(15) -0.001(3)
C2 0.051(2) 0.040(3) 0.0407(15) 0.002(2) 0.0024(14) 0.002(2)
C3 0.0515(19) 0.048(3) 0.0520(18) -0.002(3) -0.0043(15) -0.002(3)
C10 0.051(2) 0.077(5) 0.0378(16) -0.008(3) -0.0081(14) 0.005(3)

loop_
_atom_type_symbol
_atom_type_description
_atom_type_scat_dispersion_real
_atom_type_scat_dispersion_imag
_atom_type_scat_source
C C 0.0181 0.0091 'International Tables Vol C Tables 4.2.6.8 and 6.1.1.4'
H H 0.0000 0.0000 'International Tables Vol C Tables 4.2.6.8 and 6.1.1.4'
F F 0.0727 0.0534 'International Tables Vol C Tables 4.2.6.8 and 6.1.1.4'
N N 0.0311 0.0180 'International Tables Vol C Tables 4.2.6.8 and 6.1.1.4'

loop_
_geom_angle_atom_site_label_1
_geom_angle_atom_site_label_2
_geom_angle_atom_site_label_3
_geom_angle
_geom_angle_site_symmetry_1
_geom_angle_site_symmetry_3
_geom_angle_publ_flag
N2 C1 C2 127.5(4) . . ?
C6 C1 N2 116.8(5) . . ?
C6 C1 C2 115.7(3) . . ?
N3 C12 C11 115.9(5) . . ?
C7 C12 N3 121.9(4) . . ?
C7 C12 C11 122.2(5) . . ?
C12 N3 H3A 109.7 . . ?
C12 N3 H3B 109.1 . . ?
H3A N3 H3B 109.0 . . ?
N2 N1 C7 114.5(3) . . ?
C12 C11 H11 121.0 . . ?
C10 C11 C12 118.1(5) . . ?
C10 C11 H11 121.0 . . ?
N1 N2 C1 116.8(4) . . ?
C4 C5 H5 122.7 . . ?
C6 C5 H5 122.7 . . ?
C6 C5 C4 114.6(5) . . ?
F2 C4 C5 117.4(4) . . ?
F2 C4 C3 117.8(5) . . ?
C3 C4 C5 124.7(4) . . ?
C8 C9 H9 121.4 . . ?
C10 C9 H9 121.4 . . ?
C10 C9 C8 117.3(5) . . ?
F3 C6 C1 117.0(4) . . ?
F3 C6 C5 116.4(5) . . ?
C5 C6 C1 126.6(5) . . ?
C12 C7 N1 131.0(4) . . ?
C12 C7 C8 116.3(4) . . ?
N1 C7 C8 112.6(5) . . ?
F4 C8 C9 119.2(4) . . ?
F4 C8 C7 118.4(4) . . ?
C9 C8 C7 122.4(5) . . ?
F1 C2 C1 119.6(3) . . ?
F1 C2 C3 120.9(5) . . ?
C3 C2 C1 119.5(4) . . ?
C4 C3 C2 118.8(5) . . ?
C4 C3 H3 120.6 . . ?
C2 C3 H3 120.6 . . ?
F5 C10 C9 117.9(5) . . ?
C11 C10 F5 118.4(5) . . ?
C11 C10 C9 123.6(4) . . ?

loop_
_geom_bond_atom_site_label_1
_geom_bond_atom_site_label_2
_geom_bond_distance
_geom_bond_site_symmetry_2
_geom_bond_publ_flag
F3 C6 1.348(7) . ?
F4 C8 1.342(7) . ?
C1 N2 1.386(4) . ?
C1 C6 1.369(7) . ?
C1 C2 1.462(7) . ?
C12 N3 1.376(5) . ?
C12 C11 1.408(5) . ?
C12 C7 1.355(8) . ?
F5 C10 1.359(4) . ?
N3 H3A 0.8630 . ?
N3 H3B 0.8632 . ?
N1 N2 1.265(3) . ?
N1 C7 1.411(5) . ?
F2 C4 1.354(4) . ?
C11 H11 0.9300 . ?
C11 C10 1.356(7) . ?
C5 H5 0.9300 . ?
C5 C4 1.391(10) . ?
C5 C6 1.360(5) . ?
F1 C2 1.303(5) . ?
C4 C3 1.366(7) . ?
C9 H9 0.9300 . ?
C9 C8 1.379(5) . ?
C9 C10 1.359(9) . ?
C7 C8 1.433(7) . ?
C2 C3 1.380(5) . ?
C3 H3 0.9300 . ?

loop_
_geom_hbond_atom_site_label_D
_geom_hbond_atom_site_label_H
_geom_hbond_atom_site_label_A
_geom_hbond_distance_DH
_geom_hbond_distance_HA
_geom_hbond_distance_DA
_geom_hbond_angle_DHA
_geom_hbond_site_symmetry_A
_geom_hbond_publ_flag
N3 H3A N2 0.86 2.14 2.696(6) 121.8 . yes

loop_
_geom_torsion_atom_site_label_1
_geom_torsion_atom_site_label_2
_geom_torsion_atom_site_label_3
_geom_torsion_atom_site_label_4
_geom_torsion
_geom_torsion_site_symmetry_1
_geom_torsion_site_symmetry_2
_geom_torsion_site_symmetry_3
_geom_torsion_site_symmetry_4
_geom_torsion_publ_flag
C1 C2 C3 C4 1.6(6) . . . . ?
C12 C11 C10 F5 179.4(4) . . . . ?
C12 C11 C10 C9 -3.3(7) . . . . ?
C12 C7 C8 F4 -179.6(4) . . . . ?
C12 C7 C8 C9 0.6(6) . . . . ?
N3 C12 C11 C10 -177.5(4) . . . . ?
N3 C12 C7 N1 -1.2(7) . . . . ?
N3 C12 C7 C8 178.9(4) . . . . ?
N1 C7 C8 F4 0.5(6) . . . . ?
N1 C7 C8 C9 -179.4(4) . . . . ?
F2 C4 C3 C2 -178.8(4) . . . . ?
C11 C12 C7 N1 177.7(4) . . . . ?
C11 C12 C7 C8 -2.2(7) . . . . ?
N2 C1 C6 F3 0.4(5) . . . . ?
N2 C1 C6 C5 -179.7(4) . . . . ?
N2 C1 C2 F1 2.4(6) . . . . ?
N2 C1 C2 C3 -179.8(4) . . . . ?
N2 N1 C7 C12 1.0(6) . . . . ?
N2 N1 C7 C8 -179.2(3) . . . . ?
C5 C4 C3 C2 -2.1(7) . . . . ?
F1 C2 C3 C4 179.4(4) . . . . ?
C4 C5 C6 F3 177.9(4) . . . . ?
C4 C5 C6 C1 -2.0(6) . . . . ?
C6 C1 N2 N1 179.7(3) . . . . ?
C6 C1 C2 F1 -179.2(4) . . . . ?
C6 C1 C2 C3 -1.4(6) . . . . ?
C6 C5 C4 F2 179.0(4) . . . . ?
C6 C5 C4 C3 2.2(6) . . . . ?
C7 C12 C11 C10 3.5(7) . . . . ?
C7 N1 N2 C1 179.7(4) . . . . ?
C8 C9 C10 F5 179.1(4) . . . . ?
C8 C9 C10 C11 1.7(7) . . . . ?
C2 C1 N2 N1 -1.9(5) . . . . ?
C2 C1 C6 F3 -178.2(3) . . . . ?
C2 C1 C6 C5 1.7(6) . . . . ?
C10 C9 C8 F4 179.9(4) . . . . ?
C10 C9 C8 C7 -0.3(7) . . . . ?
